data_2205275
loop_
_publ_author_name
'Nielsen, Anne'
'Bond, Andrew D.'
'McKenzie, Christine J.'

_publ_section_title
;
 <i>N,N</i>-Bis(2-pyridiniomethyl)glycine diperchlorate
;
_journal_issue 3
_journal_name_full 'Acta Crystallographica Section E'
_journal_page_first o516
_journal_page_last o517
_journal_paper_doi 10.1107/S1600536805002503
_journal_volume 61
_journal_year 2005
_chemical_formula_iupac 'C14 H17 N3 O2 2+, 2Cl O4 -'
_chemical_formula_moiety 'C14 H17 N3 O2 2+, 2Cl O4 -'
_chemical_formula_sum 'C14 H17 Cl2 N3 O10'
_chemical_formula_weight 458.21
_chemical_name_systematic
;
N,N-bis(2-pyridiniomethyl)glycine diperchlorate
;
_space_group_IT_number 13
_symmetry_cell_setting monoclinic
_symmetry_space_group_name_Hall '-P 2yc'
_symmetry_space_group_name_H-M 'P 1 2/c 1'
_atom_sites_solution_hydrogens geom
_atom_sites_solution_primary direct
_atom_sites_solution_secondary difmap
_cell_angle_alpha 90.00
_cell_angle_beta 104.907(3)
_cell_angle_gamma 90.00
_cell_formula_units_Z 4
_cell_length_a 14.1367(12)
_cell_length_b 7.9021(8)
_cell_length_c 16.8034(16)
_cell_measurement_reflns_used 2492
_cell_measurement_temperature 180(2)
_cell_measurement_theta_max 21.20
_cell_measurement_theta_min 2.51
_cell_volume 1813.9(3)
_computing_cell_refinement 'SAINT (Bruker, 2003)'
_computing_data_collection 'APEX2 (Bruker--Nonius, 2004)'
_computing_data_reduction SAINT
_computing_molecular_graphics SHELXTL
_computing_publication_material SHELXTL
_computing_structure_refinement SHELXTL
_computing_structure_solution 'SHELXTL (Sheldrick, 2000)'
_diffrn_ambient_temperature 180(2)
_diffrn_measured_fraction_theta_full 0.980
_diffrn_measured_fraction_theta_max 0.980
_diffrn_measurement_device_type 'Bruker--Nonius X8APEX-II CCD'
_diffrn_measurement_method 'thin-slice \w and \f'
_diffrn_radiation_monochromator graphite
_diffrn_radiation_source 'fine-focus sealed tube'
_diffrn_radiation_type MoK\a
_diffrn_radiation_wavelength 0.71073
_diffrn_reflns_av_R_equivalents 0.0684
_diffrn_reflns_av_sigmaI/netI 0.0523
_diffrn_reflns_limit_h_max 14
_diffrn_reflns_limit_h_min -14
_diffrn_reflns_limit_k_max 8
_diffrn_reflns_limit_k_min -8
_diffrn_reflns_limit_l_max 17
_diffrn_reflns_limit_l_min -17
_diffrn_reflns_number 15019
_diffrn_reflns_theta_full 21.97
_diffrn_reflns_theta_max 21.97
_diffrn_reflns_theta_min 3.60
_diffrn_standards_number 0
_exptl_absorpt_coefficient_mu 0.421
_exptl_absorpt_correction_T_max 0.996
_exptl_absorpt_correction_T_min 0.665
_exptl_absorpt_correction_type multi-scan
_exptl_absorpt_process_details '(SADABS; Sheldrick, 2003)'
_exptl_crystal_colour colourless
_exptl_crystal_density_diffrn 1.678
_exptl_crystal_density_method 'not measured'
_exptl_crystal_description plate
_exptl_crystal_F_000 944
_exptl_crystal_size_max 0.12
_exptl_crystal_size_mid 0.08
_exptl_crystal_size_min 0.01
_refine_diff_density_max 0.494
_refine_diff_density_min -0.395
_refine_ls_extinction_method none
_refine_ls_goodness_of_fit_ref 1.067
_refine_ls_hydrogen_treatment constr
_refine_ls_matrix_type full
_refine_ls_number_parameters 290
_refine_ls_number_reflns 2175
_refine_ls_number_restraints 71
_refine_ls_restrained_S_all 1.286
_refine_ls_R_factor_all 0.0854
_refine_ls_R_factor_gt 0.0531
_refine_ls_shift/su_max 0.000
_refine_ls_shift/su_mean 0.000
_refine_ls_structure_factor_coef Fsqd
_refine_ls_weighting_details 'calc w = 1/[\s^2^(Fo^2^)+(0.0784P)^2^+1.4336P] where P = (Fo^2^+2Fc^2^)/3'
_refine_ls_weighting_scheme calc
_refine_ls_wR_factor_gt 0.1267
_refine_ls_wR_factor_ref 0.1430
_reflns_number_gt 1542
_reflns_number_total 2175
_reflns_threshold_expression I>2\s(I)
_cod_data_source_file hg6129.cif
_cod_data_source_block I
_cod_original_sg_symbol_H-M 'P 2/c'
_cod_database_code 2205275
_cod_database_fobs_code 2205275

loop_
_symmetry_equiv_pos_as_xyz
'x, y, z'
'-x, y, -z+1/2'
'-x, -y, -z'
'x, -y, z-1/2'

loop_
_atom_site_label
_atom_site_fract_x
_atom_site_fract_y
_atom_site_fract_z
_atom_site_U_iso_or_equiv
_atom_site_adp_type
_atom_site_calc_flag
_atom_site_refinement_flags
_atom_site_occupancy
_atom_site_disorder_assembly
_atom_site_disorder_group
_atom_site_type_symbol
O1 0.5944(3) 0.0907(5) 0.4784(2) 0.0362(11) Uani d . 1 . . O
O2 0.4933(3) 0.2109(5) 0.5458(2) 0.0363(11) Uani d . 1 . . O
H2 0.4685 0.1128 0.5353 0.054 Uiso d R 1 . . H
N1 0.8369(4) 0.4331(6) 0.6800(3) 0.0392(14) Uani d . 1 . . N
H1B 0.8159 0.5130 0.6432 0.047 Uiso calc R 1 . . H
N2 0.7261(3) 0.3670(6) 0.5196(3) 0.0311(12) Uani d . 1 . . N
N3 0.7346(4) 0.6732(6) 0.4385(3) 0.0366(13) Uani d . 1 . . N
H3B 0.7716 0.6523 0.4883 0.044 Uiso calc R 1 . . H
C1 0.8751(5) 0.4798(9) 0.7586(4) 0.0448(17) Uani d . 1 . . C
H1A 0.8809 0.5961 0.7734 0.054 Uiso calc R 1 . . H
C2 0.9051(5) 0.3580(9) 0.8164(4) 0.0421(17) Uani d . 1 . . C
H2A 0.9318 0.3890 0.8724 0.050 Uiso calc R 1 . . H
C3 0.8973(5) 0.1905(9) 0.7946(4) 0.0470(18) Uani d . 1 . . C
H3A 0.9186 0.1053 0.8352 0.056 Uiso calc R 1 . . H
C4 0.8578(5) 0.1459(8) 0.7120(4) 0.0429(17) Uani d . 1 . . C
H4A 0.8511 0.0300 0.6965 0.051 Uiso calc R 1 . . H
C5 0.8288(4) 0.2690(7) 0.6538(4) 0.0311(15) Uani d . 1 . . C
C6 0.7922(4) 0.2373(7) 0.5630(3) 0.0332(15) Uani d . 1 . . C
H6A 0.8490 0.2296 0.5389 0.040 Uiso calc R 1 . . H
H6B 0.7580 0.1268 0.5545 0.040 Uiso calc R 1 . . H
C7 0.7171(5) 0.3680(7) 0.4306(4) 0.0379(16) Uani d . 1 . . C
H7A 0.6650 0.2878 0.4032 0.045 Uiso calc R 1 . . H
H7B 0.7794 0.3289 0.4202 0.045 Uiso calc R 1 . . H
C8 0.6931(5) 0.5409(8) 0.3938(4) 0.0374(16) Uani d . 1 . . C
C9 0.6363(5) 0.5720(8) 0.3158(4) 0.0404(17) Uani d . 1 . . C
H9A 0.6044 0.4814 0.2823 0.048 Uiso calc R 1 . . H
C10 0.6257(5) 0.7361(9) 0.2863(4) 0.0469(18) Uani d . 1 . . C
H10A 0.5878 0.7572 0.2318 0.056 Uiso calc R 1 . . H
C11 0.6695(6) 0.8703(9) 0.3351(4) 0.0506(19) Uani d . 1 . . C
H11A 0.6621 0.9832 0.3150 0.061 Uiso calc R 1 . . H
C12 0.7247(5) 0.8346(8) 0.4145(4) 0.0426(17) Uani d . 1 . . C
H12A 0.7547 0.9228 0.4507 0.051 Uiso calc R 1 . . H
C14 0.6303(4) 0.3679(7) 0.5376(4) 0.0336(15) Uani d . 1 . . C
H14A 0.5916 0.4626 0.5069 0.040 Uiso calc R 1 . . H
H14B 0.6401 0.3917 0.5970 0.040 Uiso calc R 1 . . H
C15 0.5709(4) 0.2102(8) 0.5176(3) 0.0296(14) Uani d . 1 . . C
Cl1 0.65778(11) 0.78596(19) 0.66566(9) 0.0377(5) Uani d D 1 . . Cl
O11 0.7148(3) 0.7652(5) 0.7485(2) 0.0442(11) Uani d D 1 . . O
O12 0.6259(3) 0.9598(5) 0.6522(2) 0.0518(13) Uani d D 1 . . O
O13 0.7175(3) 0.7461(5) 0.6106(2) 0.0495(12) Uani d D 1 . . O
O14 0.5746(3) 0.6771(6) 0.6497(3) 0.0537(13) Uani d D 1 . . O
Cl2 0.97009(12) 0.7695(2) 0.57606(11) 0.0487(6) Uani d D 1 A 1 Cl
O21 0.9149(3) 0.6172(5) 0.5635(3) 0.0687(15) Uani d DU 1 A 1 O
O22 1.0681(6) 0.7609(17) 0.6188(7) 0.058(5) Uani d PDU 0.40 A 1 O
O23 0.9772(9) 0.7831(14) 0.4847(5) 0.071(4) Uani d PDU 0.40 A 1 O
O24 0.9222(10) 0.9166(12) 0.5853(8) 0.063(5) Uani d PDU 0.40 A 1 O
O22A 0.9714(6) 0.7917(10) 0.6673(4) 0.076(3) Uani d PDU 0.60 B 2 O
O23A 1.0654(5) 0.7552(13) 0.5742(6) 0.070(3) Uani d PDU 0.60 C 2 O
O24A 0.9175(6) 0.9087(10) 0.5367(6) 0.065(3) Uani d PDU 0.60 D 2 O

loop_
_atom_site_aniso_label
_atom_site_aniso_U_11
_atom_site_aniso_U_22
_atom_site_aniso_U_33
_atom_site_aniso_U_12
_atom_site_aniso_U_13
_atom_site_aniso_U_23
O1 0.033(3) 0.038(3) 0.043(3) -0.0029(19) 0.019(2) -0.002(2)
O2 0.031(3) 0.042(3) 0.043(3) -0.0045(19) 0.022(2) -0.0077(19)
N1 0.035(3) 0.041(4) 0.042(4) -0.004(2) 0.009(3) -0.001(3)
N2 0.032(3) 0.033(3) 0.033(3) 0.001(2) 0.017(2) -0.003(2)
N3 0.048(4) 0.030(3) 0.038(3) -0.004(3) 0.022(3) -0.006(3)
C1 0.037(4) 0.048(5) 0.048(5) -0.005(3) 0.009(3) -0.010(4)
C2 0.033(4) 0.048(5) 0.046(4) 0.003(3) 0.010(3) 0.004(4)
C3 0.035(4) 0.060(6) 0.049(5) 0.008(3) 0.016(3) 0.011(4)
C4 0.038(4) 0.033(4) 0.063(5) 0.004(3) 0.023(4) 0.003(4)
C5 0.026(4) 0.027(4) 0.044(4) -0.003(3) 0.016(3) -0.004(3)
C6 0.027(4) 0.034(4) 0.040(4) 0.001(3) 0.012(3) -0.003(3)
C7 0.043(4) 0.034(4) 0.045(4) -0.001(3) 0.026(3) -0.003(3)
C8 0.046(4) 0.034(4) 0.043(4) -0.003(3) 0.030(4) -0.004(3)
C9 0.044(4) 0.043(5) 0.038(4) 0.005(3) 0.017(3) -0.003(3)
C10 0.052(5) 0.060(5) 0.037(4) 0.012(4) 0.026(3) 0.006(4)
C11 0.076(5) 0.040(5) 0.050(5) -0.001(4) 0.042(4) -0.001(4)
C12 0.064(5) 0.028(4) 0.048(5) 0.000(3) 0.035(4) -0.002(3)
C14 0.037(4) 0.028(4) 0.044(4) 0.000(3) 0.025(3) -0.005(3)
C15 0.027(4) 0.042(4) 0.025(3) 0.003(3) 0.016(3) 0.001(3)
Cl1 0.0446(11) 0.0415(11) 0.0301(10) 0.0044(7) 0.0153(7) -0.0009(7)
O11 0.051(3) 0.050(3) 0.028(3) 0.005(2) 0.005(2) 0.003(2)
O12 0.072(3) 0.039(3) 0.046(3) 0.019(2) 0.018(2) 0.006(2)
O13 0.056(3) 0.058(3) 0.045(3) 0.007(2) 0.032(2) -0.005(2)
O14 0.051(3) 0.059(3) 0.052(3) -0.013(2) 0.016(2) -0.002(2)
Cl2 0.0344(11) 0.0378(11) 0.0711(13) 0.0015(8) 0.0083(9) 0.0024(9)
O21 0.057(3) 0.046(3) 0.109(4) -0.006(2) 0.032(3) 0.014(3)
O22 0.036(7) 0.080(8) 0.058(8) -0.002(6) 0.011(6) 0.029(7)
O23 0.095(9) 0.095(8) 0.031(6) -0.036(7) 0.033(6) -0.005(6)
O24 0.062(8) 0.050(8) 0.088(10) 0.017(6) 0.040(8) -0.016(7)
O22A 0.075(6) 0.074(6) 0.077(6) 0.004(5) 0.017(4) -0.023(5)
O23A 0.045(6) 0.083(6) 0.099(8) 0.012(4) 0.051(5) 0.049(6)
O24A 0.052(6) 0.051(6) 0.096(7) 0.012(4) 0.026(6) 0.035(5)

loop_
_atom_type_symbol
_atom_type_description
_atom_type_scat_dispersion_real
_atom_type_scat_dispersion_imag
_atom_type_scat_source
C C 0.0033 0.0016 'International Tables Vol C Tables 4.2.6.8 and 6.1.1.4'
H H 0.0000 0.0000 'International Tables Vol C Tables 4.2.6.8 and 6.1.1.4'
N N 0.0061 0.0033 'International Tables Vol C Tables 4.2.6.8 and 6.1.1.4'
O O 0.0106 0.0060 'International Tables Vol C Tables 4.2.6.8 and 6.1.1.4'
Cl Cl 0.1484 0.1585 'International Tables Vol C Tables 4.2.6.8 and 6.1.1.4'

loop_
_geom_angle_atom_site_label_1
_geom_angle_atom_site_label_2
_geom_angle_atom_site_label_3
_geom_angle
C15 O2 H2 105.2
C1 N1 C5 123.9(5)
C1 N1 H1B 118.1
C5 N1 H1B 118.1
C6 N2 C14 114.2(4)
C6 N2 C7 113.1(4)
C14 N2 C7 111.6(4)
C8 N3 C12 125.6(6)
C8 N3 H3B 117.2
C12 N3 H3B 117.2
N1 C1 C2 118.8(6)
N1 C1 H1A 120.6
C2 C1 H1A 120.6
C1 C2 C3 120.3(6)
C1 C2 H2A 119.8
C3 C2 H2A 119.8
C2 C3 C4 119.5(6)
C2 C3 H3A 120.3
C4 C3 H3A 120.3
C5 C4 C3 120.0(6)
C5 C4 H4A 120.0
C3 C4 H4A 120.0
N1 C5 C4 117.5(6)
N1 C5 C6 117.7(5)
C4 C5 C6 124.8(5)
N2 C6 C5 113.7(5)
N2 C6 H6A 108.8
C5 C6 H6A 108.8
N2 C6 H6B 108.8
C5 C6 H6B 108.8
H6A C6 H6B 107.7
N2 C7 C8 112.0(5)
N2 C7 H7A 109.2
C8 C7 H7A 109.2
N2 C7 H7B 109.2
C8 C7 H7B 109.2
H7A C7 H7B 107.9
N3 C8 C9 117.6(6)
N3 C8 C7 117.5(6)
C9 C8 C7 124.8(6)
C8 C9 C10 119.6(6)
C8 C9 H9A 120.2
C10 C9 H9A 120.2
C9 C10 C11 121.0(6)
C9 C10 H10A 119.5
C11 C10 H10A 119.5
C10 C11 C12 117.9(6)
C10 C11 H11A 121.1
C12 C11 H11A 121.1
N3 C12 C11 118.3(6)
N3 C12 H12A 120.9
C11 C12 H12A 120.9
N2 C14 C15 116.6(5)
N2 C14 H14A 108.2
C15 C14 H14A 108.2
N2 C14 H14B 108.2
C15 C14 H14B 108.2
H14A C14 H14B 107.3
O1 C15 O2 124.1(5)
O1 C15 C14 122.8(5)
O2 C15 C14 113.1(5)
O14 Cl1 O11 110.3(3)
O14 Cl1 O13 109.8(3)
O11 Cl1 O13 109.0(3)
O14 Cl1 O12 109.6(3)
O11 Cl1 O12 109.7(2)
O13 Cl1 O12 108.6(2)
O24 Cl2 O22 116.0(7)
O24 Cl2 O21 117.7(6)
O22 Cl2 O21 118.2(6)
O24 Cl2 O23 102.2(6)
O22 Cl2 O23 101.7(6)
O21 Cl2 O23 94.8(4)

loop_
_geom_bond_atom_site_label_1
_geom_bond_atom_site_label_2
_geom_bond_distance
O1 C15 1.244(6)
O2 C15 1.303(6)
O2 H2 0.850
N1 C1 1.344(8)
N1 C5 1.364(7)
N1 H1B 0.880
N2 C6 1.451(7)
N2 C14 1.462(7)
N2 C7 1.469(7)
N3 C8 1.332(7)
N3 C12 1.334(8)
N3 H3B 0.880
C1 C2 1.356(9)
C1 H1A 0.950
C2 C3 1.371(9)
C2 H2A 0.950
C3 C4 1.401(9)
C3 H3A 0.950
C4 C5 1.366(8)
C4 H4A 0.950
C5 C6 1.500(8)
C6 H6A 0.990
C6 H6B 0.990
C7 C8 1.502(8)
C7 H7A 0.990
C7 H7B 0.990
C8 C9 1.371(8)
C9 C10 1.382(9)
C9 H9A 0.950
C10 C11 1.386(9)
C10 H10A 0.950
C11 C12 1.390(9)
C11 H11A 0.950
C12 H12A 0.950
C14 C15 1.491(8)
C14 H14A 0.990
C14 H14B 0.990
Cl1 O14 1.426(4)
Cl1 O11 1.428(4)
Cl1 O13 1.439(4)
Cl1 O12 1.445(4)
Cl2 O24 1.374(8)
Cl2 O22 1.389(8)
Cl2 O21 1.420(4)
Cl2 O23 1.568(7)

loop_
_geom_hbond_atom_site_label_D
_geom_hbond_atom_site_label_H
_geom_hbond_atom_site_label_A
_geom_hbond_site_symmetry_A
_geom_hbond_distance_DH
_geom_hbond_distance_HA
_geom_hbond_distance_DA
_geom_hbond_angle_DHA
_geom_hbond_publ_flag
O2 H2 O1 3_656 0.85 1.82 2.669(5) 173 y
N1 H1B O13 . 0.88 2.29 3.052(7) 145 y
N1 H1B O21 . 0.88 2.32 2.877(7) 121 y
N3 H3B O13 . 0.88 2.48 3.017(6) 120 y
N3 H3B O21 . 0.88 2.11 2.889(7) 147 y

loop_
_geom_torsion_atom_site_label_1
_geom_torsion_atom_site_label_2
_geom_torsion_atom_site_label_3
_geom_torsion_atom_site_label_4
_geom_torsion
C5 N1 C1 C2 -1.9(9)
N1 C1 C2 C3 0.6(9)
C1 C2 C3 C4 -0.1(9)
C2 C3 C4 C5 1.0(9)
C1 N1 C5 C4 2.8(8)
C1 N1 C5 C6 -175.1(5)
C3 C4 C5 N1 -2.2(8)
C3 C4 C5 C6 175.4(5)
C14 N2 C6 C5 -70.4(6)
C7 N2 C6 C5 160.5(5)
N1 C5 C6 N2 -29.4(7)
C4 C5 C6 N2 153.0(5)
C6 N2 C7 C8 -151.7(5)
C14 N2 C7 C8 77.9(6)
C12 N3 C8 C9 0.9(8)
C12 N3 C8 C7 177.2(5)
N2 C7 C8 N3 37.3(7)
N2 C7 C8 C9 -146.7(6)
N3 C8 C9 C10 1.2(8)
C7 C8 C9 C10 -174.8(5)
C8 C9 C10 C11 -1.7(9)
C9 C10 C11 C12 0.3(9)
C8 N3 C12 C11 -2.3(8)
C10 C11 C12 N3 1.7(9)
C6 N2 C14 C15 -59.9(6)
C7 N2 C14 C15 69.9(6)
N2 C14 C15 O1 -8.8(8)
N2 C14 C15 O2 170.8(5)
